data_4304558
loop_
_publ_author_name
'Ferdi Karadas'
'Eric J. Schelter'
'Michael Shatruk'
'Andrey V. Prosvirin'
'John Bacsa'
'Dmitry Smirnov'
'Andrew Ozarowski'
'J. Krzystek'
'Joshua Telser'
'Kim R. Dunbar'

_publ_contact_author_address
; 
Department of Chemistry
Texas A&M University
PO Box 30012 
College Station 
Texas 77842-3012 
USA
;
_publ_contact_author_email dunbar@mail.chem.tamu.edu
_publ_contact_author_fax (979)8457177
_publ_contact_author_name 'Kim Dunbar'
_publ_contact_author_phone (979)8621485
_publ_section_title
;
A Family of Cyanide-Bridged Molecular Squares: Structural and Magnetic
Properties of [{MIICl2}2{CoII(triphos)(CN)2}2].xCH2Cl2, M = Mn, Fe, Co,
Ni, Zn
;
_journal_name_full 'Inorganic Chemistry'
_journal_page_first 2074
_journal_page_last 2082
_journal_paper_doi 10.1021/ic702084e
_journal_volume 47
_journal_year 2008
_chemical_formula_moiety
;
[{(Co ) (Cl)2 -(CN)2-Co (triphos)2}2],  4(ClCH2Cl)
;
_chemical_formula_sum 'C90 H86 Cl12 Co4 N4 P6'
_chemical_formula_weight 2070.57
_chemical_name_common 'Cobalt square'
_chemical_name_systematic
; 
 cyclo(bis(dichlorocobalt(II)bis(\m~2~-cyano)(1,1,1-tris(diphenylphosphi
 nomethyl)ethane)dicobalt(II)) dichloromethane solvate
;
_space_group_IT_number 14
_symmetry_cell_setting monoclinic
_symmetry_Int_Tables_number 14
_symmetry_space_group_name_Hall '-P 2yn'
_symmetry_space_group_name_H-M 'P 1 21/n 1'
_atom_sites_solution_hydrogens geom
_atom_sites_solution_primary direct
_atom_sites_solution_secondary difmap
_audit_creation_date 'October 1 2004'
_audit_creation_method
;
SHELXL-97, PLATON, and text editor.
;
_cell_angle_alpha 90.00
_cell_angle_beta 90.013(8)
_cell_angle_gamma 90.00
_cell_formula_units_Z 2
_cell_length_a 14.115(8)
_cell_length_b 16.437(9)
_cell_length_c 19.754(11)
_cell_measurement_reflns_used 952
_cell_measurement_temperature 110(2)
_cell_measurement_theta_max 17.08
_cell_measurement_theta_min 2.40
_cell_volume 4583(4)
_computing_cell_refinement 'SAINT V6.32 (Bruker, 2001)'
_computing_data_collection 'SMART V5.625 (Bruker, 2000)'
_computing_data_reduction 'SAINT V6.32 (Bruker, 2001)'
_computing_structure_refinement 'SHELXL-97 (Sheldrick, 1997)'
_computing_structure_solution 'SHELXS-97 (Sheldrick, 1990)'
_diffrn_ambient_temperature 110(2)
_diffrn_measured_fraction_theta_full 0.963
_diffrn_measured_fraction_theta_max 0.963
_diffrn_measurement_device_type 'SMART APEX CCD area-detector'
_diffrn_measurement_method '\w and \f scans'
_diffrn_radiation_monochromator graphite
_diffrn_radiation_source 'fine-focus sealed tube'
_diffrn_radiation_type MoK\a
_diffrn_radiation_wavelength 0.71073
_diffrn_reflns_av_R_equivalents 0.0960
_diffrn_reflns_av_sigmaI/netI 0.1446
_diffrn_reflns_limit_h_max 17
_diffrn_reflns_limit_h_min -18
_diffrn_reflns_limit_k_max 21
_diffrn_reflns_limit_k_min -11
_diffrn_reflns_limit_l_max 25
_diffrn_reflns_limit_l_min -24
_diffrn_reflns_number 34702
_diffrn_reflns_theta_full 27.56
_diffrn_reflns_theta_max 27.56
_diffrn_reflns_theta_min 2.06
_exptl_absorpt_coefficient_mu 1.213
_exptl_absorpt_correction_T_max 0.7934
_exptl_absorpt_correction_T_min 0.7353
_exptl_absorpt_correction_type multi-scan
_exptl_absorpt_process_details 'SADABS V2.03  (Bruker 2003)'
_exptl_crystal_colour green
_exptl_crystal_density_diffrn 1.500
_exptl_crystal_density_method 'not measured'
_exptl_crystal_description block
_exptl_crystal_F_000 2112
_exptl_crystal_size_max 0.27
_exptl_crystal_size_mid 0.21
_exptl_crystal_size_min 0.20
_refine_diff_density_max 0.824
_refine_diff_density_min -0.490
_refine_diff_density_rms 0.100
_refine_ls_extinction_method none
_refine_ls_goodness_of_fit_ref 0.867
_refine_ls_hydrogen_treatment mixed
_refine_ls_matrix_type full
_refine_ls_number_parameters 472
_refine_ls_number_reflns 10213
_refine_ls_number_restraints 0
_refine_ls_restrained_S_all 0.867
_refine_ls_R_factor_all 0.1385
_refine_ls_R_factor_gt 0.0660
_refine_ls_shift/su_max 0.000
_refine_ls_shift/su_mean 0.000
_refine_ls_structure_factor_coef Fsqd
_refine_ls_weighting_details 'calc w=1/[\s^2^(Fo^2^)+(0.0808P)^2^+0.0000P] where P=(Fo^2^+2Fc^2^)/3'
_refine_ls_weighting_scheme calc
_refine_ls_wR_factor_gt 0.1439
_refine_ls_wR_factor_ref 0.1624
_reflns_number_gt 4816
_reflns_number_total 10213
_reflns_threshold_expression >2\s(I)
_cod_data_source_file ic702084e-file004.cif
_cod_data_source_block FK017
_cod_depositor_comments
;
The following automatic conversions were performed:
'_symmetry_cell_setting' value 'Monoclinic' changed to 'monoclinic'
according to '/home/saulius/struct/CIF-dictionaries/cif_core.dic'
dictionary named 'cif_core.dic' version 2.4.1 from 2010-06-29.

Automatic conversion script
Id: cif_fix_enum 1527 2010-12-29 10:47:43Z saulius 
;
_cod_original_cell_volume 4583(5)
_cod_original_sg_symbol_H-M 'P 21/n'
_cod_database_code 4304558

loop_
_symmetry_equiv_pos_as_xyz
'x, y, z'
'-x+1/2, y+1/2, -z+1/2'
'-x, -y, -z'
'x-1/2, -y-1/2, z-1/2'

loop_
_atom_site_label
_atom_site_type_symbol
_atom_site_fract_x
_atom_site_fract_y
_atom_site_fract_z
_atom_site_U_iso_or_equiv
_atom_site_adp_type
_atom_site_occupancy
_atom_site_symmetry_multiplicity
_atom_site_calc_flag
_atom_site_refinement_flags
_atom_site_disorder_assembly
_atom_site_disorder_group
Co1 Co 0.59255(4) 0.18403(4) 0.10182(3) 0.02915(17) Uani 1 1 d . . .
Co2 Co 0.62017(5) -0.11902(4) 0.09310(3) 0.03585(18) Uani 1 1 d . . .
P1 P 0.66469(9) 0.18917(8) 0.20278(5) 0.0322(3) Uani 1 1 d . . .
P2 P 0.52386(9) 0.30269(8) 0.12287(6) 0.0320(3) Uani 1 1 d . . .
P3 P 0.71971(9) 0.24810(8) 0.05327(6) 0.0335(3) Uani 1 1 d . . .
Cl2 Cl 0.54768(11) -0.15876(9) 0.18860(7) 0.0558(4) Uani 1 1 d . . .
Cl1 Cl 0.77277(10) -0.15099(10) 0.08484(8) 0.0623(4) Uani 1 1 d . . .
N2 N 0.4594(3) 0.1544(2) -0.01586(18) 0.0364(10) Uani 1 1 d . . .
C1 C 0.6118(3) 0.0709(3) 0.0958(2) 0.0335(11) Uani 1 1 d . . .
C8 C 0.7800(3) 0.1400(3) 0.2106(2) 0.0336(11) Uani 1 1 d . . .
C32 C 0.6971(3) 0.3118(3) -0.0205(2) 0.0336(11) Uani 1 1 d . . .
C13 C 0.8358(4) 0.1563(3) 0.2679(2) 0.0437(13) Uani 1 1 d . . .
H13 H 0.8131 0.1924 0.3018 0.052 Uiso 1 1 calc R . .
C14 C 0.6012(3) 0.1432(3) 0.2734(2) 0.0366(12) Uani 1 1 d . . .
N1 N 0.6145(3) 0.0014(3) 0.09113(18) 0.0381(10) Uani 1 1 d . . .
C2 C 0.5110(3) 0.1689(3) 0.0265(2) 0.0325(11) Uani 1 1 d . . .
C12 C 0.9230(4) 0.1202(3) 0.2751(3) 0.0530(15) Uani 1 1 d . . .
H12 H 0.9593 0.1303 0.3147 0.064 Uiso 1 1 calc R . .
C4 C 0.6887(3) 0.2937(3) 0.2279(2) 0.0350(12) Uani 1 1 d . . .
H4A H 0.6347 0.3136 0.2552 0.042 Uiso 1 1 calc R . .
H4B H 0.7455 0.2941 0.2574 0.042 Uiso 1 1 calc R . .
C26 C 0.4432(3) 0.3431(3) 0.0597(2) 0.0332(11) Uani 1 1 d . . .
C36 C 0.6332(4) 0.3188(3) -0.1333(2) 0.0463(14) Uani 1 1 d . . .
H36 H 0.6022 0.2930 -0.1702 0.056 Uiso 1 1 calc R . .
C38 C 0.8207(3) 0.1901(3) 0.0214(2) 0.0396(12) Uani 1 1 d . . .
C5 C 0.6126(3) 0.3823(3) 0.1374(2) 0.0333(11) Uani 1 1 d . . .
H5A H 0.6270 0.4086 0.0935 0.040 Uiso 1 1 calc R . .
H5B H 0.5845 0.4242 0.1672 0.040 Uiso 1 1 calc R . .
C11 C 0.9582(4) 0.0702(3) 0.2263(3) 0.0481(14) Uani 1 1 d . . .
H11 H 1.0198 0.0477 0.2311 0.058 Uiso 1 1 calc R . .
C19 C 0.5978(4) 0.1792(4) 0.3368(3) 0.0548(15) Uani 1 1 d . . .
H19 H 0.6272 0.2304 0.3442 0.066 Uiso 1 1 calc R . .
C6 C 0.7738(3) 0.3163(3) 0.1164(2) 0.0357(11) Uani 1 1 d . . .
H6A H 0.8231 0.2855 0.1411 0.043 Uiso 1 1 calc R . .
H6B H 0.8058 0.3612 0.0921 0.043 Uiso 1 1 calc R . .
C28 C 0.2887(4) 0.3389(4) 0.0083(3) 0.0608(17) Uani 1 1 d . . .
H28 H 0.2249 0.3205 0.0086 0.073 Uiso 1 1 calc R . .
C37 C 0.6493(3) 0.2763(3) -0.0742(2) 0.0372(12) Uani 1 1 d . . .
H37 H 0.6274 0.2218 -0.0703 0.045 Uiso 1 1 calc R . .
C39 C 0.8045(4) 0.1132(4) -0.0062(3) 0.0518(15) Uani 1 1 d . . .
H39 H 0.7417 0.0926 -0.0082 0.062 Uiso 1 1 calc R . .
C3 C 0.7053(3) 0.3538(3) 0.1689(2) 0.0356(12) Uani 1 1 d . . .
C9 C 0.8172(4) 0.0868(3) 0.1630(2) 0.0427(13) Uani 1 1 d . . .
H9 H 0.7809 0.0738 0.1240 0.051 Uiso 1 1 calc R . .
C29 C 0.3201(4) 0.3878(3) -0.0425(3) 0.0547(16) Uani 1 1 d . . .
H29 H 0.2778 0.4033 -0.0776 0.066 Uiso 1 1 calc R . .
C34 C 0.7094(4) 0.4348(4) -0.0862(3) 0.0538(15) Uani 1 1 d . . .
H34 H 0.7300 0.4897 -0.0900 0.065 Uiso 1 1 calc R . .
C27 C 0.3495(4) 0.3163(3) 0.0589(3) 0.0499(14) Uani 1 1 d . . .
H27 H 0.3275 0.2819 0.0942 0.060 Uiso 1 1 calc R . .
C20 C 0.4523(4) 0.2970(4) 0.1988(2) 0.0461(14) Uani 1 1 d . . .
C15 C 0.5594(4) 0.0675(3) 0.2641(3) 0.0483(14) Uani 1 1 d . . .
H15 H 0.5633 0.0416 0.2212 0.058 Uiso 1 1 calc R . .
C31 C 0.4727(4) 0.3927(3) 0.0070(2) 0.0425(13) Uani 1 1 d . . .
H31 H 0.5362 0.4117 0.0059 0.051 Uiso 1 1 calc R . .
C41 C 0.9692(5) 0.1002(5) -0.0292(3) 0.0684(19) Uani 1 1 d . . .
H41 H 1.0207 0.0701 -0.0475 0.082 Uiso 1 1 calc R . .
C35 C 0.6620(4) 0.3988(4) -0.1390(3) 0.0487(15) Uani 1 1 d . . .
H35 H 0.6491 0.4287 -0.1791 0.058 Uiso 1 1 calc R . .
C33 C 0.7271(4) 0.3918(3) -0.0280(3) 0.0461(14) Uani 1 1 d . . .
H33 H 0.7606 0.4173 0.0080 0.055 Uiso 1 1 calc R . .
C40 C 0.8786(5) 0.0667(4) -0.0306(3) 0.0683(18) Uani 1 1 d . . .
H40 H 0.8679 0.0136 -0.0479 0.082 Uiso 1 1 calc R . .
C7 C 0.7552(4) 0.4288(3) 0.1991(3) 0.0452(13) Uani 1 1 d . . .
H7A H 0.7651 0.4695 0.1636 0.068 Uiso 1 1 calc R . .
H7B H 0.8165 0.4125 0.2181 0.068 Uiso 1 1 calc R . .
H7C H 0.7157 0.4521 0.2350 0.068 Uiso 1 1 calc R . .
C10 C 0.9055(4) 0.0525(3) 0.1709(3) 0.0481(14) Uani 1 1 d . . .
H10 H 0.9294 0.0164 0.1374 0.058 Uiso 1 1 calc R . .
C21 C 0.4112(4) 0.2250(4) 0.2163(3) 0.0510(15) Uani 1 1 d . . .
H21 H 0.4196 0.1794 0.1873 0.061 Uiso 1 1 calc R . .
C22 C 0.3583(4) 0.2158(5) 0.2741(3) 0.079(2) Uani 1 1 d . . .
H22 H 0.3269 0.1659 0.2833 0.095 Uiso 1 1 calc R . .
C30 C 0.4109(4) 0.4148(3) -0.0439(3) 0.0502(15) Uani 1 1 d . . .
H30 H 0.4319 0.4488 -0.0798 0.060 Uiso 1 1 calc R . .
C42 C 0.9857(4) 0.1743(4) -0.0022(3) 0.0663(18) Uani 1 1 d . . .
H42 H 1.0486 0.1946 0.0001 0.080 Uiso 1 1 calc R . .
C43 C 0.9111(4) 0.2209(4) 0.0220(3) 0.0549(15) Uani 1 1 d . . .
H43 H 0.9225 0.2741 0.0389 0.066 Uiso 1 1 calc R . .
C18 C 0.5515(5) 0.1406(4) 0.3891(3) 0.0672(18) Uani 1 1 d . . .
H18 H 0.5486 0.1659 0.4322 0.081 Uiso 1 1 calc R . .
C17 C 0.5097(4) 0.0664(4) 0.3798(3) 0.0673(18) Uani 1 1 d . . .
H17 H 0.4790 0.0400 0.4166 0.081 Uiso 1 1 calc R . .
C25 C 0.4410(5) 0.3616(5) 0.2409(4) 0.098(3) Uani 1 1 d . . .
H25 H 0.4665 0.4134 0.2298 0.118 Uiso 1 1 calc R . .
C16 C 0.5122(4) 0.0295(4) 0.3166(3) 0.0583(16) Uani 1 1 d . . .
H16 H 0.4818 -0.0213 0.3095 0.070 Uiso 1 1 calc R . .
C23 C 0.3518(6) 0.2782(7) 0.3170(4) 0.121(4) Uani 1 1 d . . .
H23 H 0.3195 0.2718 0.3589 0.146 Uiso 1 1 calc R . .
C24 C 0.3910(7) 0.3498(7) 0.3009(5) 0.152(5) Uani 1 1 d . . .
H24 H 0.3845 0.3941 0.3314 0.183 Uiso 1 1 calc R . .

loop_
_atom_site_aniso_label
_atom_site_aniso_U_11
_atom_site_aniso_U_22
_atom_site_aniso_U_33
_atom_site_aniso_U_23
_atom_site_aniso_U_13
_atom_site_aniso_U_12
Co1 0.0385(4) 0.0267(4) 0.0222(3) -0.0028(3) -0.0061(2) 0.0001(3)
Co2 0.0449(4) 0.0291(4) 0.0335(3) -0.0034(3) -0.0127(3) 0.0034(3)
P1 0.0430(7) 0.0302(7) 0.0234(6) -0.0012(5) -0.0071(5) -0.0025(6)
P2 0.0396(7) 0.0293(8) 0.0271(6) -0.0050(5) -0.0043(5) 0.0007(6)
P3 0.0379(7) 0.0318(8) 0.0307(6) 0.0003(6) -0.0025(5) 0.0032(6)
Cl2 0.0722(9) 0.0534(9) 0.0418(7) 0.0061(7) -0.0074(6) -0.0093(7)
Cl1 0.0516(8) 0.0682(11) 0.0671(9) -0.0037(8) -0.0080(7) 0.0166(8)
N2 0.043(2) 0.033(2) 0.032(2) -0.0064(18) -0.0120(18) 0.0001(19)
C1 0.045(3) 0.031(3) 0.024(2) 0.003(2) -0.009(2) -0.004(2)
C8 0.038(3) 0.028(3) 0.035(3) 0.006(2) -0.004(2) -0.001(2)
C32 0.034(3) 0.040(3) 0.027(2) 0.001(2) 0.0023(19) 0.010(2)
C13 0.052(3) 0.044(3) 0.035(3) 0.002(2) -0.017(2) -0.007(3)
C14 0.043(3) 0.040(3) 0.028(2) 0.003(2) -0.006(2) -0.003(2)
N1 0.052(3) 0.030(2) 0.032(2) -0.002(2) -0.0067(18) -0.001(2)
C2 0.041(3) 0.025(3) 0.031(2) -0.001(2) 0.001(2) 0.003(2)
C12 0.045(3) 0.053(4) 0.061(4) 0.009(3) -0.020(3) -0.006(3)
C4 0.047(3) 0.029(3) 0.029(2) -0.003(2) -0.009(2) -0.003(2)
C26 0.041(3) 0.023(3) 0.036(3) -0.007(2) -0.006(2) 0.006(2)
C36 0.045(3) 0.057(4) 0.037(3) -0.002(3) -0.003(2) 0.010(3)
C38 0.043(3) 0.047(3) 0.029(2) 0.004(2) 0.001(2) 0.007(3)
C5 0.046(3) 0.026(3) 0.029(2) -0.001(2) -0.003(2) -0.002(2)
C11 0.041(3) 0.046(4) 0.057(3) 0.006(3) -0.010(3) 0.002(3)
C19 0.075(4) 0.053(4) 0.036(3) -0.002(3) 0.000(3) -0.004(3)
C6 0.037(3) 0.029(3) 0.041(3) 0.000(2) -0.007(2) 0.001(2)
C28 0.045(3) 0.060(4) 0.077(4) 0.007(3) -0.019(3) 0.001(3)
C37 0.039(3) 0.036(3) 0.036(3) 0.001(2) 0.005(2) 0.006(2)
C39 0.050(3) 0.062(4) 0.044(3) -0.011(3) 0.001(2) 0.010(3)
C3 0.042(3) 0.027(3) 0.038(3) -0.004(2) -0.014(2) -0.001(2)
C9 0.059(3) 0.035(3) 0.034(3) 0.003(2) -0.008(2) 0.003(3)
C29 0.065(4) 0.049(4) 0.050(3) -0.003(3) -0.024(3) 0.018(3)
C34 0.059(4) 0.052(4) 0.050(3) 0.019(3) 0.002(3) 0.001(3)
C27 0.046(3) 0.046(4) 0.058(3) 0.009(3) -0.004(3) 0.005(3)
C20 0.048(3) 0.056(4) 0.035(3) -0.017(3) 0.004(2) -0.005(3)
C15 0.062(4) 0.048(4) 0.035(3) -0.001(3) -0.003(2) -0.003(3)
C31 0.052(3) 0.042(3) 0.034(3) -0.006(2) -0.007(2) 0.012(3)
C41 0.066(4) 0.089(6) 0.050(4) 0.007(3) 0.004(3) 0.037(4)
C35 0.046(3) 0.059(4) 0.041(3) 0.018(3) -0.007(2) 0.001(3)
C33 0.050(3) 0.042(4) 0.046(3) 0.010(3) -0.010(2) -0.001(3)
C40 0.081(5) 0.067(5) 0.058(4) -0.014(3) 0.003(3) 0.027(4)
C7 0.055(3) 0.034(3) 0.047(3) -0.005(3) -0.009(2) -0.006(3)
C10 0.055(3) 0.042(4) 0.047(3) 0.002(3) -0.005(3) 0.013(3)
C21 0.042(3) 0.066(4) 0.045(3) 0.004(3) 0.002(2) -0.010(3)
C22 0.060(4) 0.124(7) 0.054(4) 0.012(4) 0.005(3) -0.023(4)
C30 0.062(4) 0.051(4) 0.038(3) 0.001(3) -0.011(3) 0.014(3)
C42 0.048(4) 0.079(5) 0.072(4) 0.014(4) 0.014(3) 0.015(4)
C43 0.046(3) 0.047(4) 0.071(4) 0.006(3) 0.013(3) 0.002(3)
C18 0.085(5) 0.084(5) 0.033(3) -0.010(3) 0.003(3) -0.009(4)
C17 0.075(4) 0.077(5) 0.050(4) 0.011(4) 0.012(3) -0.003(4)
C25 0.107(6) 0.098(6) 0.090(5) -0.046(5) 0.050(4) -0.031(5)
C16 0.069(4) 0.055(4) 0.051(3) 0.001(3) 0.010(3) -0.017(3)
C23 0.101(6) 0.208(12) 0.055(5) -0.012(6) 0.025(4) -0.044(7)
C24 0.152(8) 0.183(11) 0.122(8) -0.095(7) 0.083(7) -0.079(8)

loop_
_atom_type_symbol
_atom_type_description
_atom_type_scat_dispersion_real
_atom_type_scat_dispersion_imag
_atom_type_scat_source
C C 0.0033 0.0016 'International Tables Vol C Tables 4.2.6.8 and 6.1.1.4'
H H 0.0000 0.0000 'International Tables Vol C Tables 4.2.6.8 and 6.1.1.4'
N N 0.0061 0.0033 'International Tables Vol C Tables 4.2.6.8 and 6.1.1.4'
P P 0.1023 0.0942 'International Tables Vol C Tables 4.2.6.8 and 6.1.1.4'
Cl Cl 0.1484 0.1585 'International Tables Vol C Tables 4.2.6.8 and 6.1.1.4'
Co Co 0.3494 0.9721 'International Tables Vol C Tables 4.2.6.8 and 6.1.1.4'

loop_
_geom_angle_atom_site_label_1
_geom_angle_atom_site_label_2
_geom_angle_atom_site_label_3
_geom_angle
_geom_angle_site_symmetry_1
_geom_angle_site_symmetry_3
_geom_angle_publ_flag
C1 Co1 C2 84.77(19) . . ?
C1 Co1 P2 160.67(15) . . ?
C2 Co1 P2 89.84(14) . . ?
C1 Co1 P1 91.58(13) . . ?
C2 Co1 P1 168.10(15) . . ?
P2 Co1 P1 89.92(5) . . ?
C1 Co1 P3 108.31(15) . . ?
C2 Co1 P3 101.94(15) . . ?
P2 Co1 P3 90.97(6) . . ?
P1 Co1 P3 89.97(6) . . ?
N2 Co2 N1 104.79(16) 3_655 . ?
N2 Co2 Cl1 115.02(13) 3_655 . ?
N1 Co2 Cl1 105.90(13) . . ?
N2 Co2 Cl2 107.67(13) 3_655 . ?
N1 Co2 Cl2 106.79(12) . . ?
Cl1 Co2 Cl2 115.79(6) . . ?
C4 P1 C14 105.9(2) . . ?
C4 P1 C8 103.2(2) . . ?
C14 P1 C8 101.0(2) . . ?
C4 P1 Co1 111.28(14) . . ?
C14 P1 Co1 116.24(15) . . ?
C8 P1 Co1 117.67(16) . . ?
C20 P2 C26 103.8(2) . . ?
C20 P2 C5 106.8(2) . . ?
C26 P2 C5 106.0(2) . . ?
C20 P2 Co1 110.7(2) . . ?
C26 P2 Co1 117.83(15) . . ?
C5 P2 Co1 110.98(16) . . ?
C32 P3 C38 99.3(2) . . ?
C32 P3 C6 105.3(2) . . ?
C38 P3 C6 103.2(2) . . ?
C32 P3 Co1 117.50(16) . . ?
C38 P3 Co1 121.02(18) . . ?
C6 P3 Co1 108.70(16) . . ?
C2 N2 Co2 173.3(4) . 3_655 ?
N1 C1 Co1 173.5(4) . . ?
C9 C8 C13 117.0(4) . . ?
C9 C8 P1 124.0(3) . . ?
C13 C8 P1 118.9(4) . . ?
C33 C32 C37 117.8(4) . . ?
C33 C32 P3 125.1(4) . . ?
C37 C32 P3 117.0(4) . . ?
C12 C13 C8 120.1(5) . . ?
C19 C14 C15 119.2(5) . . ?
C19 C14 P1 122.1(4) . . ?
C15 C14 P1 118.6(4) . . ?
C1 N1 Co2 174.2(4) . . ?
N2 C2 Co1 174.3(4) . . ?
C11 C12 C13 121.1(5) . . ?
C3 C4 P1 115.2(3) . . ?
C31 C26 C27 117.5(4) . . ?
C31 C26 P2 122.9(4) . . ?
C27 C26 P2 119.1(4) . . ?
C35 C36 C37 120.2(5) . . ?
C43 C38 C39 119.3(5) . . ?
C43 C38 P3 122.0(4) . . ?
C39 C38 P3 118.7(4) . . ?
C3 C5 P2 115.6(3) . . ?
C12 C11 C10 120.1(5) . . ?
C14 C19 C18 119.8(6) . . ?
C3 C6 P3 115.9(3) . . ?
C29 C28 C27 119.6(5) . . ?
C36 C37 C32 120.9(5) . . ?
C40 C39 C38 120.9(6) . . ?
C5 C3 C7 107.8(4) . . ?
C5 C3 C4 112.0(4) . . ?
C7 C3 C4 106.7(4) . . ?
C5 C3 C6 112.7(4) . . ?
C7 C3 C6 107.1(4) . . ?
C4 C3 C6 110.2(4) . . ?
C8 C9 C10 121.7(5) . . ?
C28 C29 C30 121.1(5) . . ?
C35 C34 C33 120.2(6) . . ?
C28 C27 C26 121.2(5) . . ?
C25 C20 C21 118.2(6) . . ?
C25 C20 P2 122.2(5) . . ?
C21 C20 P2 119.5(4) . . ?
C14 C15 C16 120.6(5) . . ?
C30 C31 C26 120.9(5) . . ?
C42 C41 C40 121.5(6) . . ?
C34 C35 C36 119.5(5) . . ?
C34 C33 C32 121.4(5) . . ?
C39 C40 C41 118.0(6) . . ?
C11 C10 C9 120.0(5) . . ?
C20 C21 C22 122.6(6) . . ?
C23 C22 C21 118.8(7) . . ?
C29 C30 C31 119.7(5) . . ?
C41 C42 C43 120.3(6) . . ?
C38 C43 C42 119.9(6) . . ?
C17 C18 C19 121.1(6) . . ?
C18 C17 C16 119.9(6) . . ?
C20 C25 C24 118.2(8) . . ?
C17 C16 C15 119.4(6) . . ?
C22 C23 C24 119.8(8) . . ?
C23 C24 C25 122.3(8) . . ?

loop_
_geom_bond_atom_site_label_1
_geom_bond_atom_site_label_2
_geom_bond_distance
_geom_bond_site_symmetry_2
_geom_bond_publ_flag
Co1 C1 1.883(5) . ?
Co1 C2 1.898(5) . ?
Co1 P2 2.2174(17) . ?
Co1 P1 2.2405(16) . ?
Co1 P3 2.2915(17) . ?
Co2 N2 1.982(4) 3_655 ?
Co2 N1 1.982(5) . ?
Co2 Cl1 2.2232(19) . ?
Co2 Cl2 2.2434(18) . ?
P1 C4 1.821(5) . ?
P1 C14 1.823(5) . ?
P1 C8 1.824(5) . ?
P2 C20 1.810(5) . ?
P2 C26 1.815(5) . ?
P2 C5 1.833(5) . ?
P3 C32 1.823(5) . ?
P3 C38 1.827(5) . ?
P3 C6 1.842(5) . ?
N2 C2 1.134(5) . ?
N2 Co2 1.982(4) 3_655 ?
C1 N1 1.147(6) . ?
C8 C9 1.387(7) . ?
C8 C13 1.404(6) . ?
C32 C33 1.389(7) . ?
C32 C37 1.386(6) . ?
C13 C12 1.374(7) . ?
C14 C19 1.386(7) . ?
C14 C15 1.389(7) . ?
C12 C11 1.361(8) . ?
C4 C3 1.547(6) . ?
C26 C31 1.386(7) . ?
C26 C27 1.394(7) . ?
C36 C35 1.381(7) . ?
C36 C37 1.379(7) . ?
C38 C43 1.373(7) . ?
C38 C39 1.394(7) . ?
C5 C3 1.522(6) . ?
C11 C10 1.355(7) . ?
C19 C18 1.377(8) . ?
C6 C3 1.546(7) . ?
C28 C29 1.360(8) . ?
C28 C27 1.370(7) . ?
C39 C40 1.382(8) . ?
C3 C7 1.540(6) . ?
C9 C10 1.376(7) . ?
C29 C30 1.356(8) . ?
C34 C35 1.373(7) . ?
C34 C33 1.373(7) . ?
C20 C25 1.359(8) . ?
C20 C21 1.362(7) . ?
C15 C16 1.382(7) . ?
C31 C30 1.379(6) . ?
C41 C42 1.349(9) . ?
C41 C40 1.393(9) . ?
C21 C22 1.374(8) . ?
C22 C23 1.334(11) . ?
C42 C43 1.388(8) . ?
C18 C17 1.367(9) . ?
C17 C16 1.388(8) . ?
C25 C24 1.392(11) . ?
C23 C24 1.340(13) . ?
